data_8102240
loop_
_publ_author_name
'Zhong-Xiang Du'
'Jun-Xia Li'
'Jian-Hua Qin'

_publ_section_title
;
 Crystal structure of catena-(hexakis(m2-aqua)-diaqua-disodium(I)
 copper(II)
 bis(m2-dihydrogen-1,2,4,5-benzenetetracarboxylate-O,O&#x00A2;))
 dihydrate, Na2Cu(H2O)8(C10H4O8)2 &#x00B7; 2H2O
;
_journal_issue 1
_journal_name_full 'Zeitschrift f\"ur Kristallographie - New Crystal Structures'
_journal_page_first 105
_journal_volume 223
_journal_year 2008
_chemical_formula_moiety 'C20 H24 Cu Na2 O24, 2(H2 O)'
_chemical_formula_structural 'Na2Cu(H2O)8(C10H4O8)2 &#x00B7; 2H2O'
_chemical_formula_sum 'C20 H28 Cu Na2 O26'
_chemical_formula_weight 793.94
_chemical_name_systematic
;
hexakis(\m~2~-aqua)-diaqua-disodium(I) copper(II) 
bis(\m~2~-dihydrogen-1,2,4,5-benzenetetracarboxylate-O,O') dihydrate
;
_space_group_IT_number 12
_symmetry_cell_setting monoclinic
_symmetry_space_group_name_Hall '-C 2y'
_symmetry_space_group_name_H-M 'C 1 2/m 1'
_atom_sites_solution_hydrogens geom
_atom_sites_solution_primary direct
_atom_sites_solution_secondary difmap
_audit_creation_method SHELXL-97
_cell_angle_alpha 90.00
_cell_angle_beta 104.4890(10)
_cell_angle_gamma 90.00
_cell_formula_units_Z 2
_cell_length_a 7.3555(8)
_cell_length_b 20.271(2)
_cell_length_c 10.4640(12)
_cell_measurement_reflns_used 3828
_cell_measurement_temperature 291(2)
_cell_measurement_theta_max 28.21
_cell_measurement_theta_min 2.84
_cell_volume 1510.6(3)
_computing_cell_refinement 'APEX II'
_computing_data_collection 'APEX II (Bruker, 2004)'
_computing_data_reduction 'SAINT (Bruker, 2004)'
_computing_molecular_graphics 'SHELXTL (Bruker, 2004)'
_computing_publication_material SHELXTL
_computing_structure_refinement 'SHELXL-97 (Sheldrick, 1997)'
_computing_structure_solution 'SHELXS-97 (Sheldrick, 1997)'
_diffrn_ambient_temperature 291(2)
_diffrn_measured_fraction_theta_full 0.999
_diffrn_measured_fraction_theta_max 0.999
_diffrn_measurement_device_type 'Bruker APEX II CCD'
_diffrn_measurement_method phi/omega
_diffrn_radiation_monochromator graphite
_diffrn_radiation_source 'fine-focus sealed tube'
_diffrn_radiation_type MoK\a
_diffrn_radiation_wavelength 0.71073
_diffrn_reflns_av_R_equivalents 0.0163
_diffrn_reflns_av_sigmaI/netI 0.0156
_diffrn_reflns_limit_h_max 8
_diffrn_reflns_limit_h_min -8
_diffrn_reflns_limit_k_max 24
_diffrn_reflns_limit_k_min -24
_diffrn_reflns_limit_l_max 12
_diffrn_reflns_limit_l_min -12
_diffrn_reflns_number 5747
_diffrn_reflns_theta_full 25.49
_diffrn_reflns_theta_max 25.49
_diffrn_reflns_theta_min 2.84
_exptl_absorpt_coefficient_mu 0.861
_exptl_absorpt_correction_T_max 0.8318
_exptl_absorpt_correction_T_min 0.7417
_exptl_absorpt_correction_type multi-scan
_exptl_absorpt_process_details 'SADABS (Sheldrick, 1996)'
_exptl_crystal_colour blue
_exptl_crystal_density_diffrn 1.745
_exptl_crystal_density_method 'not measured'
_exptl_crystal_description block
_exptl_crystal_F_000 814
_exptl_crystal_size_max 0.37
_exptl_crystal_size_mid 0.29
_exptl_crystal_size_min 0.22
_refine_diff_density_max 0.282
_refine_diff_density_min -0.270
_refine_diff_density_rms 0.052
_refine_ls_extinction_method none
_refine_ls_goodness_of_fit_ref 1.088
_refine_ls_hydrogen_treatment constr
_refine_ls_matrix_type full
_refine_ls_number_parameters 121
_refine_ls_number_reflns 1447
_refine_ls_number_restraints 0
_refine_ls_restrained_S_all 1.088
_refine_ls_R_factor_all 0.0248
_refine_ls_R_factor_gt 0.0238
_refine_ls_shift/su_max 0.000
_refine_ls_shift/su_mean 0.000
_refine_ls_structure_factor_coef Fsqd
_refine_ls_weighting_details 'calc w=1/[\s^2^(Fo^2^)+(0.0481P)^2^+0.5781P] where P=(Fo^2^+2Fc^2^)/3'
_refine_ls_weighting_scheme calc
_refine_ls_wR_factor_gt 0.0712
_refine_ls_wR_factor_ref 0.0727
_reflns_number_gt 1393
_reflns_number_total 1447
_reflns_threshold_expression I>2sigma(I)
_cod_data_source_file 1267-2188.cff
_cod_data_source_block a
_cod_depositor_comments
;
The following automatic conversions were performed:
'_symmetry_cell_setting' value 'Monoclinic' changed to 'monoclinic'
according to '/home/saulius/struct/CIF-dictionaries/cif_core.dic'
dictionary named 'cif_core.dic' version 2.4.1 from
2010-06-29.

'_exptl_absorpt_correction_type' value 'MULTI-SCAN' changed
to 'multi-scan' according to
'/home/saulius/struct/CIF-dictionaries/cif_core.dic' dictionary named
'cif_core.dic' version 2.4.1 from
2010-06-29.

'_refine_ls_hydrogen_treatment' value 'CONSTR' changed to
'constr' according to '/home/saulius/struct/CIF-dictionaries/cif_core.dic'
dictionary named 'cif_core.dic' version 2.4.1 from 2010-06-29.

Automatic conversion script
Id: cif_fix_enum 1555 2011-01-17 13:19:09Z saulius 
;
_cod_original_sg_symbol_Hall '-C 2y '
_cod_original_sg_symbol_H-M C2/m
_cod_database_code 8102240

loop_
_symmetry_equiv_pos_as_xyz
'x, y, z'
'-x, y, -z'
'x+1/2, y+1/2, z'
'-x+1/2, y+1/2, -z'
'-x, -y, -z'
'x, -y, z'
'-x+1/2, -y+1/2, -z'
'x+1/2, -y+1/2, z'

loop_
_atom_site_label
_atom_site_type_symbol
_atom_site_fract_x
_atom_site_fract_y
_atom_site_fract_z
_atom_site_U_iso_or_equiv
_atom_site_adp_type
_atom_site_occupancy
_atom_site_symmetry_multiplicity
_atom_site_Wyckoff_symbol
_atom_site_calc_flag
_atom_site_refinement_flags
_atom_site_disorder_assembly
_atom_site_disorder_group
Cu1 Cu 1.0000 0.5000 1.0000 0.02288(14) Uani 1 2 b d S . .
Na1 Na 0.68456(13) 0.5000 0.66934(8) 0.0354(2) Uani 1 4 i d S . .
O1 O 0.69979(17) 0.89398(5) 0.69889(12) 0.0384(3) Uani 1 8 f d . . .
O2 O 0.8099(2) 0.81061(7) 0.82750(11) 0.0523(4) Uani 1 8 f d . . .
O3 O 0.8105(2) 0.69261(6) 0.82830(11) 0.0515(4) Uani 1 8 f d . . .
H3 H 0.8067 0.7330 0.8271 0.077 Uiso 1 8 f calc R . .
O4 O 0.6963(2) 0.61128(6) 0.69892(13) 0.0502(4) Uani 1 8 f d . . .
O5 O 0.6609(3) 0.5000 0.43081(19) 0.0459(4) Uani 1 4 i d S . .
H1W H 0.7013 0.5333 0.4012 0.069 Uiso 1 8 f d R . .
O6 O 1.0201(2) 0.5000 0.78407(17) 0.0383(4) Uani 1 4 i d S . .
H2W H 1.0753 0.4682 0.7636 0.057 Uiso 1 8 f d R . .
O7 O 0.7180(2) 0.5000 0.92224(16) 0.0326(3) Uani 1 4 i d S . .
H3W H 0.6520 0.5302 0.9395 0.049 Uiso 1 8 f d R . .
O8 O 1.0000 0.40264(7) 1.0000 0.0367(4) Uani 1 4 g d S . .
H4W H 1.0584 0.3793 1.0601 0.055 Uiso 1 8 f d R . .
O9 O 0.5000 0.40675(7) 1.0000 0.0339(4) Uani 1 4 g d S . .
H5W H 0.4454 0.3811 0.9413 0.051 Uiso 1 8 f d R . .
C1 C 0.5000 0.68567(10) 0.5000 0.0236(4) Uani 1 4 h d S . .
H1 H 0.5000 0.6398 0.5000 0.028 Uiso 1 4 h calc SR . .
C2 C 0.60635(19) 0.71771(7) 0.61176(13) 0.0222(3) Uani 1 8 f d . . .
C3 C 0.60679(19) 0.78746(7) 0.61166(13) 0.0223(3) Uani 1 8 f d . . .
C4 C 0.5000 0.81944(10) 0.5000 0.0235(4) Uani 1 4 h d S . .
H4 H 0.5000 0.8653 0.5000 0.028 Uiso 1 4 h calc SR . .
C5 C 0.7117(2) 0.83426(7) 0.71937(14) 0.0274(3) Uani 1 8 f d . . .
C6 C 0.7095(2) 0.67000(7) 0.71880(14) 0.0291(3) Uani 1 8 f d . . .

loop_
_atom_site_aniso_label
_atom_site_aniso_U_11
_atom_site_aniso_U_22
_atom_site_aniso_U_33
_atom_site_aniso_U_23
_atom_site_aniso_U_13
_atom_site_aniso_U_12
Cu1 0.0259(2) 0.0163(2) 0.0240(2) 0.000 0.00164(13) 0.000
Na1 0.0478(5) 0.0199(5) 0.0337(5) 0.000 0.0012(4) 0.000
O1 0.0505(7) 0.0218(6) 0.0388(6) -0.0063(5) 0.0038(5) -0.0050(5)
O2 0.0720(9) 0.0301(7) 0.0363(7) -0.0045(5) -0.0212(6) -0.0036(6)
O3 0.0708(9) 0.0270(7) 0.0377(7) 0.0054(5) -0.0219(6) 0.0029(6)
O4 0.0709(9) 0.0203(6) 0.0462(7) 0.0054(5) -0.0098(6) 0.0059(6)
O5 0.0624(12) 0.0308(9) 0.0517(11) 0.000 0.0277(9) 0.000
O6 0.0466(10) 0.0215(7) 0.0510(10) 0.000 0.0199(8) 0.000
O7 0.0365(8) 0.0227(7) 0.0398(8) 0.000 0.0122(7) 0.000
O8 0.0475(9) 0.0181(7) 0.0324(8) 0.000 -0.0130(7) 0.000
O9 0.0420(9) 0.0226(7) 0.0297(8) 0.000 -0.0048(6) 0.000
C1 0.0271(10) 0.0147(9) 0.0278(10) 0.000 0.0047(8) 0.000
C2 0.0225(6) 0.0193(7) 0.0238(7) 0.0011(5) 0.0040(5) 0.0018(5)
C3 0.0226(7) 0.0197(7) 0.0237(7) -0.0016(5) 0.0039(5) -0.0016(5)
C4 0.0268(10) 0.0148(9) 0.0279(10) 0.000 0.0049(8) 0.000
C5 0.0308(7) 0.0224(7) 0.0273(7) -0.0044(6) 0.0040(6) -0.0019(6)
C6 0.0324(8) 0.0230(7) 0.0286(8) 0.0042(6) 0.0013(6) 0.0022(6)

loop_
_atom_type_symbol
_atom_type_description
_atom_type_scat_dispersion_real
_atom_type_scat_dispersion_imag
_atom_type_scat_source
C C 0.0033 0.0016 'International Tables Vol C Tables 4.2.6.8 and 6.1.1.4'
H H 0.0000 0.0000 'International Tables Vol C Tables 4.2.6.8 and 6.1.1.4'
O O 0.0106 0.0060 'International Tables Vol C Tables 4.2.6.8 and 6.1.1.4'
Cu Cu 0.3201 1.2651 'International Tables Vol C Tables 4.2.6.8 and 6.1.1.4'
Na Na 0.0362 0.0249 'International Tables Vol C Tables 4.2.6.8 and 6.1.1.4'

loop_
_geom_angle_atom_site_label_1
_geom_angle_atom_site_label_2
_geom_angle_atom_site_label_3
_geom_angle
_geom_angle_site_symmetry_1
_geom_angle_site_symmetry_3
_geom_angle_publ_flag
O8 Cu1 O8 180.0 5_767 . ?
O8 Cu1 O7 90.0 5_767 . ?
O8 Cu1 O7 90.000(1) . . ?
O8 Cu1 O7 90.000(1) 5_767 5_767 ?
O8 Cu1 O7 90.0 . 5_767 ?
O7 Cu1 O7 180.0 . 5_767 ?
O8 Cu1 O6 90.0 5_767 5_767 ?
O8 Cu1 O6 90.0 . 5_767 ?
O7 Cu1 O6 94.79(6) . 5_767 ?
O7 Cu1 O6 85.21(6) 5_767 5_767 ?
O8 Cu1 O6 90.0 5_767 . ?
O8 Cu1 O6 90.0 . . ?
O7 Cu1 O6 85.21(6) . . ?
O7 Cu1 O6 94.79(6) 5_767 . ?
O6 Cu1 O6 180.0 5_767 . ?
O4 Na1 O4 164.86(8) . 6_565 ?
O4 Na1 O5 97.40(4) . . ?
O4 Na1 O5 97.40(4) 6_565 . ?
O4 Na1 O6 86.23(4) . . ?
O4 Na1 O6 86.23(4) 6_565 . ?
O5 Na1 O6 107.65(7) . . ?
O4 Na1 O5 93.28(4) . 5_666 ?
O4 Na1 O5 93.28(4) 6_565 5_666 ?
O5 Na1 O5 76.55(7) . 5_666 ?
O6 Na1 O5 175.80(7) . 5_666 ?
O4 Na1 O7 82.57(4) . . ?
O4 Na1 O7 82.57(4) 6_565 . ?
O5 Na1 O7 178.67(7) . . ?
O6 Na1 O7 71.02(6) . . ?
O5 Na1 O7 104.79(6) 5_666 . ?
O4 Na1 Na1 96.78(4) . 5_666 ?
O4 Na1 Na1 96.78(4) 6_565 5_666 ?
O5 Na1 Na1 38.60(5) . 5_666 ?
O6 Na1 Na1 146.25(6) . 5_666 ?
O5 Na1 Na1 37.94(4) 5_666 5_666 ?
O7 Na1 Na1 142.73(6) . 5_666 ?
C6 O3 H3 109.5 . . ?
C6 O4 Na1 177.20(12) . . ?
Na1 O5 Na1 103.45(7) . 5_666 ?
Na1 O5 H1W 116.0 . . ?
Na1 O5 H1W 105.4 5_666 . ?
Cu1 O6 Na1 100.15(6) . . ?
Cu1 O6 H2W 114.5 . . ?
Na1 O6 H2W 112.0 . . ?
Cu1 O7 Na1 103.62(6) . . ?
Cu1 O7 H3W 120.6 . . ?
Na1 O7 H3W 108.1 . . ?
Cu1 O8 H4W 125.4 . . ?
C2 C1 C2 124.46(18) 2_656 . ?
C2 C1 H1 117.8 2_656 . ?
C2 C1 H1 117.8 . . ?
C1 C2 C3 117.79(13) . . ?
C1 C2 C6 113.02(13) . . ?
C3 C2 C6 129.19(13) . . ?
C4 C3 C2 117.69(13) . . ?
C4 C3 C5 113.86(13) . . ?
C2 C3 C5 128.44(12) . . ?
C3 C4 C3 124.57(18) . 2_656 ?
C3 C4 H4 117.7 . . ?
C3 C4 H4 117.7 2_656 . ?
O1 C5 O2 121.72(14) . . ?
O1 C5 C3 118.85(13) . . ?
O2 C5 C3 119.43(13) . . ?
O4 C6 O3 120.60(14) . . ?
O4 C6 C2 119.54(13) . . ?
O3 C6 C2 119.86(13) . . ?

loop_
_geom_bond_atom_site_label_1
_geom_bond_atom_site_label_2
_geom_bond_distance
_geom_bond_site_symmetry_2
_geom_bond_publ_flag
Cu1 O8 1.9734(15) 5_767 ?
Cu1 O8 1.9736(15) . ?
Cu1 O7 2.0296(16) . ?
Cu1 O7 2.0296(16) 5_767 ?
Cu1 O6 2.3009(17) 5_767 ?
Cu1 O6 2.3009(17) . ?
Na1 O4 2.2757(12) . ?
Na1 O4 2.2757(12) 6_565 ?
Na1 O5 2.458(2) . ?
Na1 O6 2.459(2) . ?
Na1 O5 2.494(2) 5_666 ?
Na1 O7 2.5957(18) . ?
O1 C5 1.2286(19) . ?
O2 C5 1.2739(19) . ?
O3 C6 1.2838(19) . ?
O3 H3 0.8200 . ?
O4 C6 1.208(2) . ?
O5 Na1 2.494(2) 5_666 ?
O5 H1W 0.8275 . ?
O6 H2W 0.8189 . ?
O7 H3W 0.8291 . ?
O8 H4W 0.8184 . ?
O9 H5W 0.8283 . ?
C1 C2 1.3942(17) 2_656 ?
C1 C2 1.3942(17) . ?
C1 H1 0.9300 . ?
C2 C3 1.414(2) . ?
C2 C6 1.5299(19) . ?
C3 C4 1.3940(17) . ?
C3 C5 1.5268(19) . ?
C4 C3 1.3941(17) 2_656 ?
C4 H4 0.9300 . ?

loop_
_geom_hbond_atom_site_label_D
_geom_hbond_atom_site_label_H
_geom_hbond_atom_site_label_A
_geom_hbond_distance_DH
_geom_hbond_distance_HA
_geom_hbond_distance_DA
_geom_hbond_angle_DHA
_geom_hbond_site_symmetry_A
O9 H5W O2 0.83 1.96 2.7836(16) 170.0 3_445
O8 H4W O3 0.82 1.96 2.7653(15) 166.5 5_767
O7 H3W O9 0.83 1.91 2.7313(15) 172.4 5_667
O6 H2W O1 0.82 1.97 2.7840(15) 175.2 3_545
O5 H1W O1 0.83 2.05 2.8650(16) 170.4 7_666
O3 H3 O2 0.82 1.57 2.3920(19) 177.3 .

loop_
_geom_torsion_atom_site_label_1
_geom_torsion_atom_site_label_2
_geom_torsion_atom_site_label_3
_geom_torsion_atom_site_label_4
_geom_torsion
_geom_torsion_site_symmetry_1
_geom_torsion_site_symmetry_2
_geom_torsion_site_symmetry_3
_geom_torsion_site_symmetry_4
_geom_torsion_publ_flag
O4 Na1 O4 C6 42(3) 6_565 . . . ?
O5 Na1 O4 C6 -126(3) . . . . ?
O6 Na1 O4 C6 -19(3) . . . . ?
O5 Na1 O4 C6 157(3) 5_666 . . . ?
O7 Na1 O4 C6 53(3) . . . . ?
Na1 Na1 O4 C6 -165(3) 5_666 . . . ?
O4 Na1 O5 Na1 -91.62(5) . . . 5_666 ?
O4 Na1 O5 Na1 91.62(5) 6_565 . . 5_666 ?
O6 Na1 O5 Na1 180.0 . . . 5_666 ?
O5 Na1 O5 Na1 0.0 5_666 . . 5_666 ?
O7 Na1 O5 Na1 179.997(9) . . . 5_666 ?
O8 Cu1 O6 Na1 -90.0 5_767 . . . ?
O8 Cu1 O6 Na1 90.0 . . . . ?
O7 Cu1 O6 Na1 0.0 . . . . ?
O7 Cu1 O6 Na1 180.0 5_767 . . . ?
O6 Cu1 O6 Na1 93(8) 5_767 . . . ?
O4 Na1 O6 Cu1 83.43(4) . . . . ?
O4 Na1 O6 Cu1 -83.43(4) 6_565 . . . ?
O5 Na1 O6 Cu1 180.0 . . . . ?
O5 Na1 O6 Cu1 -0.021(3) 5_666 . . . ?
O7 Na1 O6 Cu1 0.0 . . . . ?
Na1 Na1 O6 Cu1 180.0 5_666 . . . ?
O8 Cu1 O7 Na1 90.0 5_767 . . . ?
O8 Cu1 O7 Na1 -90.0 . . . . ?
O7 Cu1 O7 Na1 -70(4) 5_767 . . . ?
O6 Cu1 O7 Na1 180.0 5_767 . . . ?
O6 Cu1 O7 Na1 0.0 . . . . ?
O4 Na1 O7 Cu1 -88.56(4) . . . . ?
O4 Na1 O7 Cu1 88.56(4) 6_565 . . . ?
O5 Na1 O7 Cu1 0.001(10) . . . . ?
O6 Na1 O7 Cu1 0.0 . . . . ?
O5 Na1 O7 Cu1 180.0 5_666 . . . ?
Na1 Na1 O7 Cu1 180.0 5_666 . . . ?
C2 C1 C2 C3 -0.16(8) 2_656 . . . ?
C2 C1 C2 C6 -179.64(12) 2_656 . . . ?
C1 C2 C3 C4 0.32(16) . . . . ?
C6 C2 C3 C4 179.70(12) . . . . ?
C1 C2 C3 C5 -179.24(12) . . . . ?
C6 C2 C3 C5 0.1(2) . . . . ?
C2 C3 C4 C3 -0.16(8) . . . 2_656 ?
C5 C3 C4 C3 179.46(13) . . . 2_656 ?
C4 C3 C5 O1 -2.25(18) . . . . ?
C2 C3 C5 O1 177.32(14) . . . . ?
C4 C3 C5 O2 178.12(13) . . . . ?
C2 C3 C5 O2 -2.3(2) . . . . ?
Na1 O4 C6 O3 -20(3) . . . . ?
Na1 O4 C6 C2 159(3) . . . . ?
C1 C2 C6 O4 1.8(2) . . . . ?
C3 C2 C6 O4 -177.63(15) . . . . ?
C1 C2 C6 O3 -178.82(13) . . . . ?
C3 C2 C6 O3 1.8(2) . . . . ?
